data_7235299
loop_
_publ_author_name
'Ma, Ai-Qing'
'Zhu, Long-Guan'

_publ_section_title
;
 Diverse silver(i) sulfobenzoate coordination polymers and their recycling
 property as homogeneous catalyst in oxygenation of sulfide
;
_journal_issue 28
_journal_name_full 'RSC Adv.'
_journal_page_first 14691
_journal_paper_doi 10.1039/C3RA47136E
_journal_volume 4
_journal_year 2014
_chemical_formula_sum 'C28 H25 Ag N6 O5 S'
_chemical_formula_weight 665.47
_space_group_IT_number 2
_space_group_name_Hall '-P 1'
_space_group_name_H-M_alt 'P -1'
_atom_sites_solution_hydrogens geom
_atom_sites_solution_primary direct
_atom_sites_solution_secondary difmap
_audit_creation_method SHELXL-97
_cell_angle_alpha 88.778(4)
_cell_angle_beta 72.109(4)
_cell_angle_gamma 80.521(4)
_cell_formula_units_Z 2
_cell_length_a 10.4087(4)
_cell_length_b 11.5583(5)
_cell_length_c 12.1619(6)
_cell_measurement_temperature 295(2)
_cell_volume 1372.73(11)
_computing_structure_refinement 'SHELXL-97 (Sheldrick, 1997)'
_diffrn_ambient_temperature 295(2)
_diffrn_measured_fraction_theta_full 0.997
_diffrn_measured_fraction_theta_max 0.997
_diffrn_radiation_monochromator graphite
_diffrn_radiation_source 'fine-focus sealed tube'
_diffrn_radiation_type MoK\a
_diffrn_radiation_wavelength 0.71073
_diffrn_reflns_av_R_equivalents 0.0245
_diffrn_reflns_av_sigmaI/netI 0.0412
_diffrn_reflns_limit_h_max 12
_diffrn_reflns_limit_h_min -12
_diffrn_reflns_limit_k_max 13
_diffrn_reflns_limit_k_min -13
_diffrn_reflns_limit_l_max 9
_diffrn_reflns_limit_l_min -14
_diffrn_reflns_number 8719
_diffrn_reflns_theta_full 25.10
_diffrn_reflns_theta_max 25.10
_diffrn_reflns_theta_min 2.96
_exptl_absorpt_coefficient_mu 0.861
_exptl_absorpt_correction_T_max 0.8817
_exptl_absorpt_correction_T_min 0.7137
_exptl_crystal_density_diffrn 1.610
_exptl_crystal_density_method 'not measured'
_exptl_crystal_F_000 676
_exptl_crystal_size_max 0.42
_exptl_crystal_size_mid 0.18
_exptl_crystal_size_min 0.15
_refine_diff_density_max 0.855
_refine_diff_density_min -0.503
_refine_diff_density_rms 0.074
_refine_ls_extinction_method none
_refine_ls_goodness_of_fit_ref 1.000
_refine_ls_hydrogen_treatment mixed
_refine_ls_matrix_type full
_refine_ls_number_parameters 370
_refine_ls_number_reflns 4869
_refine_ls_number_restraints 0
_refine_ls_restrained_S_all 1.000
_refine_ls_R_factor_all 0.0398
_refine_ls_R_factor_gt 0.0317
_refine_ls_shift/su_max 0.001
_refine_ls_shift/su_mean 0.000
_refine_ls_structure_factor_coef Fsqd
_refine_ls_weighting_details 'calc w=1/[\s^2^(Fo^2^)+(0.0431P)^2^+0.6152P] where P=(Fo^2^+2Fc^2^)/3'
_refine_ls_weighting_scheme calc
_refine_ls_wR_factor_gt 0.0760
_refine_ls_wR_factor_ref 0.0817
_reflns_number_gt 4263
_reflns_number_total 4869
_reflns_threshold_expression >2sigma(I)
_cod_data_source_file c3ra47136e2.cif
_cod_data_source_block 12-5-19-11
_cod_original_cell_volume 1372.73(10)
_cod_database_code 7235299

loop_
_symmetry_equiv_pos_as_xyz
'x, y, z'
'-x, -y, -z'

loop_
_atom_site_label
_atom_site_type_symbol
_atom_site_fract_x
_atom_site_fract_y
_atom_site_fract_z
_atom_site_U_iso_or_equiv
_atom_site_adp_type
_atom_site_occupancy
_atom_site_symmetry_multiplicity
_atom_site_calc_flag
_atom_site_refinement_flags
Ag1 Ag 0.76602(2) 0.162578(19) 0.422266(19) 0.02615(9) Uani 1 1 d .
S1 S 1.06232(7) 0.35705(6) 0.24531(6) 0.02497(17) Uani 1 1 d .
N1 N 0.8536(2) -0.0336(2) 0.3845(2) 0.0219(5) Uani 1 1 d .
N2 N 0.8398(2) -0.1020(2) 0.3018(2) 0.0218(5) Uani 1 1 d .
N3 N 0.7552(2) 0.23264(19) 0.5962(2) 0.0210(5) Uani 1 1 d .
N4 N 0.7665(2) 0.34356(19) 0.6211(2) 0.0192(5) Uani 1 1 d .
N5 N 0.6654(2) 0.24054(19) 0.2903(2) 0.0204(5) Uani 1 1 d .
N6 N 0.5289(2) 0.25669(19) 0.3049(2) 0.0190(5) Uani 1 1 d .
O1 O 1.2039(2) 0.09801(18) 0.24293(19) 0.0387(6) Uani 1 1 d .
H1A H 1.1333 0.1429 0.2452 0.058 Uiso 1 1 calc R
O2 O 1.4169(3) 0.0618(2) 0.1342(2) 0.0418(6) Uani 1 1 d .
O3 O 0.9908(2) 0.25585(19) 0.27766(18) 0.0334(5) Uani 1 1 d .
O4 O 1.1502(2) 0.36817(18) 0.31504(17) 0.0304(5) Uani 1 1 d .
O5 O 0.9705(2) 0.4623(2) 0.2364(2) 0.0406(6) Uani 1 1 d .
C1 C 0.8949(3) -0.1087(3) 0.4569(3) 0.0273(7) Uani 1 1 d .
H1 H 0.9132 -0.0865 0.5229 0.033 Uiso 1 1 calc R
C2 C 0.9068(3) -0.2243(3) 0.4208(3) 0.0303(7) Uani 1 1 d .
H2 H 0.9326 -0.2920 0.4568 0.036 Uiso 1 1 calc R
C3 C 0.8724(3) -0.2171(3) 0.3212(3) 0.0291(7) Uani 1 1 d .
H3 H 0.8715 -0.2798 0.2749 0.035 Uiso 1 1 calc R
C4 C 0.7911(3) -0.0502(3) 0.2090(2) 0.0238(6) Uani 1 1 d .
H4A H 0.7297 0.0227 0.2381 0.029 Uiso 1 1 calc R
H4B H 0.7384 -0.1028 0.1877 0.029 Uiso 1 1 calc R
C5 C 0.9018(3) -0.0252(2) 0.1014(2) 0.0192(6) Uani 1 1 d .
C6 C 1.0394(3) -0.0422(2) 0.0941(2) 0.0225(6) Uani 1 1 d .
H6 H 1.0667 -0.0702 0.1570 0.027 Uiso 1 1 calc R
C7 C 0.8638(3) 0.0175(2) 0.0067(2) 0.0227(6) Uani 1 1 d .
H7 H 0.7718 0.0298 0.0109 0.027 Uiso 1 1 calc R
C8 C 0.7410(3) 0.1780(3) 0.6957(3) 0.0251(7) Uani 1 1 d .
H8 H 0.7317 0.0994 0.7051 0.030 Uiso 1 1 calc R
C9 C 0.7415(3) 0.2519(3) 0.7833(3) 0.0283(7) Uani 1 1 d .
H9 H 0.7329 0.2339 0.8599 0.034 Uiso 1 1 calc R
C10 C 0.7578(3) 0.3579(3) 0.7323(3) 0.0249(6) Uani 1 1 d .
H10 H 0.7620 0.4268 0.7682 0.030 Uiso 1 1 calc R
C11 C 0.7664(3) 0.4327(2) 0.5352(2) 0.0221(6) Uani 1 1 d .
H11A H 0.8337 0.4038 0.4624 0.027 Uiso 1 1 calc R
H11B H 0.7930 0.5021 0.5596 0.027 Uiso 1 1 calc R
C12 C 0.6277(3) 0.4659(2) 0.5173(2) 0.0180(6) Uani 1 1 d .
C13 C 0.5068(3) 0.4671(2) 0.6086(2) 0.0195(6) Uani 1 1 d .
H13 H 0.5109 0.4449 0.6816 0.023 Uiso 1 1 calc R
C14 C 0.6191(3) 0.4986(2) 0.4093(2) 0.0198(6) Uani 1 1 d .
H14 H 0.6990 0.4975 0.3478 0.024 Uiso 1 1 calc R
C15 C 0.7210(3) 0.2820(2) 0.1863(3) 0.0250(7) Uani 1 1 d .
H15 H 0.8143 0.2813 0.1525 0.030 Uiso 1 1 calc R
C16 C 0.6215(3) 0.3262(3) 0.1352(3) 0.0291(7) Uani 1 1 d .
H16 H 0.6344 0.3602 0.0634 0.035 Uiso 1 1 calc R
C17 C 0.5003(3) 0.3088(2) 0.2135(3) 0.0249(6) Uani 1 1 d .
H17 H 0.4138 0.3293 0.2048 0.030 Uiso 1 1 calc R
C18 C 0.4316(3) 0.2317(2) 0.4144(2) 0.0221(6) Uani 1 1 d .
H18A H 0.3414 0.2392 0.4049 0.027 Uiso 1 1 calc R
H18B H 0.4272 0.2898 0.4723 0.027 Uiso 1 1 calc R
C19 C 0.4678(3) 0.1106(2) 0.4575(2) 0.0175(6) Uani 1 1 d .
C20 C 0.4754(3) 0.0102(2) 0.3939(2) 0.0194(6) Uani 1 1 d .
H20 H 0.4594 0.0164 0.3227 0.023 Uiso 1 1 calc R
C21 C 0.4931(3) 0.0994(2) 0.5633(2) 0.0193(6) Uani 1 1 d .
H21 H 0.4889 0.1664 0.6061 0.023 Uiso 1 1 calc R
C22 C 1.3047(3) 0.1219(3) 0.1540(3) 0.0291(7) Uani 1 1 d .
C23 C 1.2800(3) 0.2201(2) 0.0749(2) 0.0201(6) Uani 1 1 d .
C24 C 1.1784(3) 0.3201(2) 0.1024(2) 0.0214(6) Uani 1 1 d .
C25 C 1.1689(3) 0.4021(3) 0.0193(3) 0.0285(7) Uani 1 1 d .
H25 H 1.1012 0.4682 0.0383 0.034 Uiso 1 1 calc R
C26 C 1.2591(3) 0.3865(3) -0.0914(3) 0.0334(8) Uani 1 1 d .
H26 H 1.2503 0.4409 -0.1472 0.040 Uiso 1 1 calc R
C27 C 1.3618(3) 0.2910(3) -0.1192(3) 0.0314(7) Uani 1 1 d .
H27 H 1.4240 0.2817 -0.1932 0.038 Uiso 1 1 calc R
C28 C 1.3727(3) 0.2083(3) -0.0372(3) 0.0266(7) Uani 1 1 d .
H28 H 1.4427 0.1438 -0.0567 0.032 Uiso 1 1 calc R

loop_
_atom_site_aniso_label
_atom_site_aniso_U_11
_atom_site_aniso_U_22
_atom_site_aniso_U_33
_atom_site_aniso_U_23
_atom_site_aniso_U_13
_atom_site_aniso_U_12
Ag1 0.02683(14) 0.02880(14) 0.02573(14) 0.00061(10) -0.01294(10) -0.00343(10)
S1 0.0205(4) 0.0303(4) 0.0226(4) 0.0026(3) -0.0043(3) -0.0046(3)
N1 0.0210(12) 0.0259(12) 0.0176(12) -0.0001(10) -0.0056(10) -0.0014(10)
N2 0.0227(12) 0.0244(12) 0.0175(12) 0.0026(10) -0.0049(10) -0.0037(10)
N3 0.0224(12) 0.0167(11) 0.0249(13) 0.0025(10) -0.0106(10) 0.0005(10)
N4 0.0187(11) 0.0181(11) 0.0225(13) 0.0022(10) -0.0101(10) -0.0005(10)
N5 0.0183(12) 0.0199(12) 0.0234(13) 0.0065(10) -0.0069(10) -0.0037(10)
N6 0.0210(12) 0.0186(11) 0.0206(12) 0.0062(10) -0.0092(10) -0.0070(10)
O1 0.0518(14) 0.0315(12) 0.0303(13) 0.0155(10) -0.0105(11) -0.0064(11)
O2 0.0528(15) 0.0363(13) 0.0354(14) -0.0008(11) -0.0226(12) 0.0134(12)
O3 0.0272(11) 0.0422(13) 0.0306(12) 0.0075(10) -0.0030(9) -0.0173(10)
O4 0.0309(11) 0.0414(12) 0.0212(11) -0.0006(9) -0.0087(9) -0.0108(10)
O5 0.0304(12) 0.0400(13) 0.0408(14) 0.0047(11) -0.0032(10) 0.0086(10)
C1 0.0200(14) 0.0397(17) 0.0197(15) 0.0094(13) -0.0055(12) -0.0007(13)
C2 0.0188(15) 0.0309(16) 0.0354(19) 0.0167(14) -0.0029(13) -0.0004(13)
C3 0.0240(15) 0.0237(15) 0.0341(18) 0.0037(13) -0.0009(13) -0.0042(13)
C4 0.0228(14) 0.0303(16) 0.0196(15) 0.0036(12) -0.0078(12) -0.0063(13)
C5 0.0223(14) 0.0173(13) 0.0182(14) -0.0015(11) -0.0063(11) -0.0037(11)
C6 0.0242(15) 0.0257(15) 0.0199(15) 0.0069(12) -0.0106(12) -0.0040(12)
C7 0.0178(13) 0.0293(15) 0.0203(15) 0.0016(12) -0.0063(12) -0.0016(12)
C8 0.0242(15) 0.0234(14) 0.0306(17) 0.0077(13) -0.0136(13) -0.0026(12)
C9 0.0274(16) 0.0362(17) 0.0211(16) 0.0102(13) -0.0099(13) -0.0009(14)
C10 0.0231(15) 0.0277(15) 0.0245(16) -0.0027(13) -0.0108(12) 0.0011(13)
C11 0.0259(15) 0.0198(14) 0.0213(15) 0.0048(12) -0.0085(12) -0.0041(12)
C12 0.0217(14) 0.0116(12) 0.0202(14) 0.0015(11) -0.0073(11) 0.0005(11)
C13 0.0262(15) 0.0167(13) 0.0147(14) 0.0033(11) -0.0067(11) -0.0008(12)
C14 0.0205(14) 0.0174(13) 0.0179(14) 0.0036(11) -0.0016(11) -0.0017(11)
C15 0.0255(15) 0.0249(15) 0.0230(16) 0.0024(12) -0.0029(13) -0.0089(13)
C16 0.0425(19) 0.0291(16) 0.0194(15) 0.0070(13) -0.0118(14) -0.0127(15)
C17 0.0324(16) 0.0217(14) 0.0281(16) 0.0059(13) -0.0192(13) -0.0066(13)
C18 0.0200(14) 0.0196(14) 0.0239(15) 0.0064(12) -0.0035(12) -0.0020(12)
C19 0.0107(12) 0.0203(13) 0.0197(14) 0.0037(11) -0.0018(11) -0.0041(11)
C20 0.0183(13) 0.0235(14) 0.0161(14) 0.0033(11) -0.0043(11) -0.0050(12)
C21 0.0172(13) 0.0192(14) 0.0208(14) 0.0000(11) -0.0029(11) -0.0066(11)
C22 0.045(2) 0.0225(15) 0.0253(17) -0.0011(13) -0.0194(15) -0.0036(15)
C23 0.0238(14) 0.0212(14) 0.0216(15) 0.0046(12) -0.0135(12) -0.0091(12)
C24 0.0190(14) 0.0295(15) 0.0197(15) 0.0042(12) -0.0087(12) -0.0103(12)
C25 0.0334(17) 0.0230(15) 0.0306(17) 0.0048(13) -0.0138(14) -0.0013(13)
C26 0.049(2) 0.0308(17) 0.0247(17) 0.0141(14) -0.0139(15) -0.0139(16)
C27 0.0406(18) 0.0363(17) 0.0144(15) -0.0008(13) -0.0011(13) -0.0127(15)
C28 0.0239(15) 0.0262(15) 0.0295(17) -0.0044(13) -0.0076(13) -0.0042(13)

loop_
_atom_type_symbol
_atom_type_description
_atom_type_scat_dispersion_real
_atom_type_scat_dispersion_imag
_atom_type_scat_source
C C 0.0033 0.0016 'International Tables Vol C Tables 4.2.6.8 and 6.1.1.4'
H H 0.0000 0.0000 'International Tables Vol C Tables 4.2.6.8 and 6.1.1.4'
N N 0.0061 0.0033 'International Tables Vol C Tables 4.2.6.8 and 6.1.1.4'
O O 0.0106 0.0060 'International Tables Vol C Tables 4.2.6.8 and 6.1.1.4'
Ag Ag -0.8971 1.1015 'International Tables Vol C Tables 4.2.6.8 and 6.1.1.4'
S S 0.1246 0.1234 'International Tables Vol C Tables 4.2.6.8 and 6.1.1.4'

loop_
_geom_angle_atom_site_label_1
_geom_angle_atom_site_label_2
_geom_angle_atom_site_label_3
_geom_angle
_geom_angle_site_symmetry_1
_geom_angle_site_symmetry_3
N3 Ag1 N5 130.64(8) . .
N3 Ag1 N1 115.81(8) . .
N5 Ag1 N1 112.15(8) . .
O5 S1 O4 115.68(14) . .
O5 S1 O3 112.05(13) . .
O4 S1 O3 111.90(13) . .
O5 S1 C24 106.84(14) . .
O4 S1 C24 104.44(12) . .
O3 S1 C24 104.90(13) . .
C1 N1 N2 104.9(2) . .
C1 N1 Ag1 126.2(2) . .
N2 N1 Ag1 126.68(18) . .
N1 N2 C3 111.3(2) . .
N1 N2 C4 120.7(2) . .
C3 N2 C4 128.0(3) . .
C8 N3 N4 104.3(2) . .
C8 N3 Ag1 129.75(18) . .
N4 N3 Ag1 125.95(17) . .
C10 N4 N3 111.8(2) . .
C10 N4 C11 128.2(2) . .
N3 N4 C11 119.4(2) . .
C15 N5 N6 105.1(2) . .
C15 N5 Ag1 129.86(19) . .
N6 N5 Ag1 125.02(16) . .
C17 N6 N5 111.0(2) . .
C17 N6 C18 127.4(2) . .
N5 N6 C18 121.2(2) . .
C22 O1 H1A 109.5 . .
N1 C1 C2 111.2(3) . .
N1 C1 H1 124.4 . .
C2 C1 H1 124.4 . .
C3 C2 C1 105.1(3) . .
C3 C2 H2 127.4 . .
C1 C2 H2 127.4 . .
N2 C3 C2 107.5(3) . .
N2 C3 H3 126.3 . .
C2 C3 H3 126.3 . .
N2 C4 C5 115.2(2) . .
N2 C4 H4A 108.5 . .
C5 C4 H4A 108.5 . .
N2 C4 H4B 108.5 . .
C5 C4 H4B 108.5 . .
H4A C4 H4B 107.5 . .
C7 C5 C6 118.8(2) . .
C7 C5 C4 118.5(2) . .
C6 C5 C4 122.8(3) . .
C7 C6 C5 120.2(3) 2_755 .
C7 C6 H6 119.9 2_755 .
C5 C6 H6 119.9 . .
C6 C7 C5 121.0(3) 2_755 .
C6 C7 H7 119.5 2_755 .
C5 C7 H7 119.5 . .
N3 C8 C9 112.0(3) . .
N3 C8 H8 124.0 . .
C9 C8 H8 124.0 . .
C10 C9 C8 104.7(3) . .
C10 C9 H9 127.7 . .
C8 C9 H9 127.7 . .
N4 C10 C9 107.2(3) . .
N4 C10 H10 126.4 . .
C9 C10 H10 126.4 . .
N4 C11 C12 112.2(2) . .
N4 C11 H11A 109.2 . .
C12 C11 H11A 109.2 . .
N4 C11 H11B 109.2 . .
C12 C11 H11B 109.2 . .
H11A C11 H11B 107.9 . .
C14 C12 C13 118.9(3) . .
C14 C12 C11 119.8(2) . .
C13 C12 C11 121.3(3) . .
C14 C13 C12 120.1(3) 2_666 .
C14 C13 H13 119.9 2_666 .
C12 C13 H13 119.9 . .
C12 C14 C13 121.0(3) . 2_666
C12 C14 H14 119.5 . .
C13 C14 H14 119.5 2_666 .
N5 C15 C16 111.2(3) . .
N5 C15 H15 124.4 . .
C16 C15 H15 124.4 . .
C17 C16 C15 105.0(3) . .
C17 C16 H16 127.5 . .
C15 C16 H16 127.5 . .
N6 C17 C16 107.7(3) . .
N6 C17 H17 126.2 . .
C16 C17 H17 126.2 . .
N6 C18 C19 113.6(2) . .
N6 C18 H18A 108.8 . .
C19 C18 H18A 108.8 . .
N6 C18 H18B 108.8 . .
C19 C18 H18B 108.8 . .
H18A C18 H18B 107.7 . .
C20 C19 C21 119.1(3) . .
C20 C19 C18 121.3(3) . .
C21 C19 C18 119.6(2) . .
C21 C20 C19 119.8(3) 2_656 .
C21 C20 H20 120.1 2_656 .
C19 C20 H20 120.1 . .
C20 C21 C19 121.1(3) 2_656 .
C20 C21 H21 119.5 2_656 .
C19 C21 H21 119.5 . .
O2 C22 O1 119.0(3) . .
O2 C22 C23 120.4(3) . .
O1 C22 C23 120.6(3) . .
C28 C23 C24 117.9(3) . .
C28 C23 C22 114.7(3) . .
C24 C23 C22 127.3(3) . .
C25 C24 C23 120.3(3) . .
C25 C24 S1 115.7(2) . .
C23 C24 S1 123.9(2) . .
C26 C25 C24 120.6(3) . .
C26 C25 H25 119.7 . .
C24 C25 H25 119.7 . .
C27 C26 C25 120.1(3) . .
C27 C26 H26 120.0 . .
C25 C26 H26 120.0 . .
C26 C27 C28 120.0(3) . .
C26 C27 H27 120.0 . .
C28 C27 H27 120.0 . .
C27 C28 C23 121.1(3) . .
C27 C28 H28 119.5 . .
C23 C28 H28 119.5 . .

loop_
_geom_bond_atom_site_label_1
_geom_bond_atom_site_label_2
_geom_bond_distance
_geom_bond_site_symmetry_2
Ag1 N3 2.245(2) .
Ag1 N5 2.268(2) .
Ag1 N1 2.300(2) .
S1 O5 1.442(2) .
S1 O4 1.447(2) .
S1 O3 1.471(2) .
S1 C24 1.799(3) .
N1 C1 1.338(4) .
N1 N2 1.348(3) .
N2 C3 1.352(4) .
N2 C4 1.452(4) .
N3 C8 1.331(4) .
N3 N4 1.355(3) .
N4 C10 1.339(4) .
N4 C11 1.452(3) .
N5 C15 1.333(4) .
N5 N6 1.358(3) .
N6 C17 1.343(4) .
N6 C18 1.461(3) .
O1 C22 1.316(4) .
O1 H1A 0.8200 .
O2 C22 1.213(4) .
C1 C2 1.389(4) .
C1 H1 0.9300 .
C2 C3 1.362(5) .
C2 H2 0.9300 .
C3 H3 0.9300 .
C4 C5 1.514(4) .
C4 H4A 0.9700 .
C4 H4B 0.9700 .
C5 C7 1.384(4) .
C5 C6 1.388(4) .
C6 C7 1.386(4) 2_755
C6 H6 0.9300 .
C7 C6 1.386(4) 2_755
C7 H7 0.9300 .
C8 C9 1.382(4) .
C8 H8 0.9300 .
C9 C10 1.373(4) .
C9 H9 0.9300 .
C10 H10 0.9300 .
C11 C12 1.512(4) .
C11 H11A 0.9700 .
C11 H11B 0.9700 .
C12 C14 1.384(4) .
C12 C13 1.398(4) .
C13 C14 1.387(4) 2_666
C13 H13 0.9300 .
C14 C13 1.387(4) 2_666
C14 H14 0.9300 .
C15 C16 1.389(4) .
C15 H15 0.9300 .
C16 C17 1.369(4) .
C16 H16 0.9300 .
C17 H17 0.9300 .
C18 C19 1.514(4) .
C18 H18A 0.9700 .
C18 H18B 0.9700 .
C19 C20 1.387(4) .
C19 C21 1.389(4) .
C20 C21 1.387(4) 2_656
C20 H20 0.9300 .
C21 C20 1.387(4) 2_656
C21 H21 0.9300 .
C22 C23 1.513(4) .
C23 C28 1.402(4) .
C23 C24 1.401(4) .
C24 C25 1.385(4) .
C25 C26 1.380(4) .
C25 H25 0.9300 .
C26 C27 1.372(5) .
C26 H26 0.9300 .
C27 C28 1.384(4) .
C27 H27 0.9300 .
C28 H28 0.9300 .

loop_
_geom_torsion_atom_site_label_1
_geom_torsion_atom_site_label_2
_geom_torsion_atom_site_label_3
_geom_torsion_atom_site_label_4
_geom_torsion
_geom_torsion_site_symmetry_4
N3 Ag1 N1 C1 1.6(2) .
N5 Ag1 N1 C1 -166.3(2) .
N3 Ag1 N1 N2 162.25(19) .
N5 Ag1 N1 N2 -5.7(2) .
C1 N1 N2 C3 -0.4(3) .
Ag1 N1 N2 C3 -164.29(18) .
C1 N1 N2 C4 177.8(2) .
Ag1 N1 N2 C4 13.9(3) .
N5 Ag1 N3 C8 136.7(2) .
N1 Ag1 N3 C8 -28.6(3) .
N5 Ag1 N3 N4 -45.5(2) .
N1 Ag1 N3 N4 149.26(19) .
C8 N3 N4 C10 -0.8(3) .
Ag1 N3 N4 C10 -179.06(18) .
C8 N3 N4 C11 -172.3(2) .
Ag1 N3 N4 C11 9.4(3) .
N3 Ag1 N5 C15 110.6(2) .
N1 Ag1 N5 C15 -83.7(2) .
N3 Ag1 N5 N6 -67.8(2) .
N1 Ag1 N5 N6 97.9(2) .
C15 N5 N6 C17 -1.2(3) .
Ag1 N5 N6 C17 177.58(17) .
C15 N5 N6 C18 -174.2(2) .
Ag1 N5 N6 C18 4.5(3) .
N2 N1 C1 C2 -0.2(3) .
Ag1 N1 C1 C2 163.76(18) .
N1 C1 C2 C3 0.8(3) .
N1 N2 C3 C2 0.9(3) .
C4 N2 C3 C2 -177.2(2) .
C1 C2 C3 N2 -1.0(3) .
N1 N2 C4 C5 91.4(3) .
C3 N2 C4 C5 -90.7(3) .
N2 C4 C5 C7 176.1(2) .
N2 C4 C5 C6 -4.5(4) .
C7 C5 C6 C7 -0.5(4) 2_755
C4 C5 C6 C7 -179.9(3) 2_755
C6 C5 C7 C6 0.5(4) 2_755
C4 C5 C7 C6 179.9(3) 2_755
N4 N3 C8 C9 0.6(3) .
Ag1 N3 C8 C9 178.80(19) .
N3 C8 C9 C10 -0.2(3) .
N3 N4 C10 C9 0.7(3) .
C11 N4 C10 C9 171.3(3) .
C8 C9 C10 N4 -0.3(3) .
C10 N4 C11 C12 -100.0(3) .
N3 N4 C11 C12 70.0(3) .
N4 C11 C12 C14 -147.4(2) .
N4 C11 C12 C13 34.1(3) .
C14 C12 C13 C14 -0.5(4) 2_666
C11 C12 C13 C14 178.0(2) 2_666
C13 C12 C14 C13 0.5(4) 2_666
C11 C12 C14 C13 -178.0(2) 2_666
N6 N5 C15 C16 1.0(3) .
Ag1 N5 C15 C16 -177.65(19) .
N5 C15 C16 C17 -0.5(3) .
N5 N6 C17 C16 0.9(3) .
C18 N6 C17 C16 173.4(3) .
C15 C16 C17 N6 -0.2(3) .
C17 N6 C18 C19 136.6(3) .
N5 N6 C18 C19 -51.6(3) .
N6 C18 C19 C20 -61.3(3) .
N6 C18 C19 C21 119.1(3) .
C21 C19 C20 C21 0.5(4) 2_656
C18 C19 C20 C21 -179.1(2) 2_656
C20 C19 C21 C20 -0.5(4) 2_656
C18 C19 C21 C20 179.1(2) 2_656
O2 C22 C23 C28 22.3(4) .
O1 C22 C23 C28 -155.4(3) .
O2 C22 C23 C24 -156.3(3) .
O1 C22 C23 C24 26.0(4) .
C28 C23 C24 C25 1.8(4) .
C22 C23 C24 C25 -179.6(3) .
C28 C23 C24 S1 -173.4(2) .
C22 C23 C24 S1 5.2(4) .
O5 S1 C24 C25 7.2(3) .
O4 S1 C24 C25 -115.9(2) .
O3 S1 C24 C25 126.3(2) .
O5 S1 C24 C23 -177.4(2) .
O4 S1 C24 C23 59.5(3) .
O3 S1 C24 C23 -58.3(3) .
C23 C24 C25 C26 0.1(4) .
S1 C24 C25 C26 175.6(2) .
C24 C25 C26 C27 -1.9(5) .
C25 C26 C27 C28 1.8(5) .
C26 C27 C28 C23 0.1(5) .
C24 C23 C28 C27 -1.9(4) .
C22 C23 C28 C27 179.4(3) .
